data_4060146
_journal_name_full Organometallics
_journal_paper_doi 10.1021/om049263i
_journal_year 2005
_chemical_formula_sum 'C41 H62 B Mg N3 O'
_chemical_formula_weight 648.06
_space_group_IT_number 14
_symmetry_cell_setting monoclinic
_symmetry_space_group_name_Hall '-P 2yn'
_symmetry_space_group_name_H-M 'P 1 21/n 1'
_atom_sites_solution_hydrogens geom
_atom_sites_solution_primary direct
_atom_sites_solution_secondary difmap
_cell_angle_alpha 90.00
_cell_angle_beta 95.198(5)
_cell_angle_gamma 90.00
_cell_formula_units_Z 4
_cell_length_a 11.7140(10)
_cell_length_b 20.926(2)
_cell_length_c 16.015(3)
_cell_measurement_reflns_used ?
_cell_measurement_temperature 173(2)
_cell_measurement_theta_max 27.5
_cell_measurement_theta_min 1.6
_cell_volume 3909.6(9)
_diffrn_ambient_temperature 173(2)
_diffrn_detector_area_resol_mean ?
_diffrn_measurement_device_type 'Kappa CCD (Nonius, FR540C)'
_diffrn_measurement_method 'CCD rotation images, thick slices'
_diffrn_radiation_monochromator graphite
_diffrn_radiation_source 'fine-focus sealed tube'
_diffrn_radiation_type MoK\a
_diffrn_radiation_wavelength 0.71073
_diffrn_reflns_av_R_equivalents 0.0490
_diffrn_reflns_av_sigmaI/netI 0.0413
_diffrn_reflns_limit_h_max 15
_diffrn_reflns_limit_h_min -15
_diffrn_reflns_limit_k_max 27
_diffrn_reflns_limit_k_min -27
_diffrn_reflns_limit_l_max 20
_diffrn_reflns_limit_l_min -20
_diffrn_reflns_number 32989
_diffrn_reflns_theta_max 27.52
_diffrn_reflns_theta_min 1.61
_diffrn_standards_decay_% 'no decay'
_diffrn_standards_interval_count ?
_diffrn_standards_interval_time ?
_diffrn_standards_number ?
_exptl_absorpt_coefficient_mu 0.079
_exptl_absorpt_correction_T_max 0.9937
_exptl_absorpt_correction_T_min 0.9844
_exptl_absorpt_correction_type none
_exptl_absorpt_process_details 'HKL Scalepack (Otwinowski & Minor 1997)'
_exptl_crystal_colour colorless
_exptl_crystal_density_diffrn 1.101
_exptl_crystal_density_meas ?
_exptl_crystal_density_method 'not measured'
_exptl_crystal_description block
_exptl_crystal_F_000 1416
_exptl_crystal_size_max 0.20
_exptl_crystal_size_mid 0.16
_exptl_crystal_size_min 0.08
_refine_ls_extinction_coef ?
_refine_ls_extinction_method none
_refine_ls_goodness_of_fit_ref 0.992
_refine_ls_hydrogen_treatment mixed
_refine_ls_matrix_type full
_refine_ls_number_parameters 424
_refine_ls_number_reflns 8950
_refine_ls_number_restraints 0
_refine_ls_restrained_S_all 0.992
_refine_ls_R_factor_all 0.0733
_refine_ls_R_factor_gt 0.0468
_refine_ls_shift/su_max 0.001
_refine_ls_shift/su_mean 0.000
_refine_ls_structure_factor_coef Fsqd
_refine_ls_weighting_details 'calc w=1/[\s^2^(Fo^2^)+(0.1160P)^2^+0.1688P] where P=(Fo^2^+2Fc^2^)/3'
_refine_ls_weighting_scheme calc
_refine_ls_wR_factor_gt 0.1413
_refine_ls_wR_factor_ref 0.1646
_reflns_number_gt 6500
_reflns_number_total 8950
_reflns_threshold_expression >2sigma(I)
_cod_original_sg_symbol_H-M 'P 21/n'
_cod_database_code 4060146

loop_
_symmetry_equiv_pos_as_xyz
'x, y, z'
'-x+1/2, y+1/2, -z+1/2'
'-x, -y, -z'
'x-1/2, -y-1/2, z-1/2'

loop_
_atom_site_label
_atom_site_type_symbol
_atom_site_fract_x
_atom_site_fract_y
_atom_site_fract_z
_atom_site_U_iso_or_equiv
_atom_site_adp_type
_atom_site_occupancy
_atom_site_symmetry_multiplicity
_atom_site_calc_flag
_atom_site_refinement_flags
_atom_site_disorder_assembly
_atom_site_disorder_group
Mg1 Mg 0.88581(4) 0.84288(2) 0.76953(3) 0.02654(14) Uani 1 1 d . . .
O1 O 0.79147(9) 0.75696(5) 0.77023(7) 0.0344(3) Uani 1 1 d . . .
N1 N 1.03322(10) 0.81670(5) 0.83792(7) 0.0224(3) Uani 1 1 d . . .
N2 N 0.97319(10) 0.86972(6) 0.66345(7) 0.0262(3) Uani 1 1 d . . .
N3 N 1.08768(10) 0.91856(5) 0.77062(7) 0.0242(3) Uani 1 1 d . . .
C1 C 1.05653(12) 0.90890(6) 0.68431(8) 0.0252(3) Uani 1 1 d . . .
C2 C 0.75607(13) 0.91231(7) 0.79270(10) 0.0336(3) Uani 1 1 d . . .
C3 C 0.93356(14) 0.85064(7) 0.57513(9) 0.0305(3) Uani 1 1 d . . .
H3 H 0.7963 0.9263 0.9176 0.049 Uiso 1 1 calc R . .
C4 C 1.12756(13) 0.94329(7) 0.62310(9) 0.0301(3) Uani 1 1 d . . .
H4 H 0.6638 1.0044 0.9408 0.060 Uiso 1 1 calc R . .
C5 C 1.09528(14) 0.98627(7) 0.80396(9) 0.0295(3) Uani 1 1 d . . .
H5 H 0.5364 1.0413 0.8302 0.065 Uiso 1 1 calc R . .
C6 C 1.23829(12) 0.86246(6) 0.88255(9) 0.0263(3) Uani 1 1 d . . .
H6 H 0.5452 0.9975 0.6965 0.063 Uiso 1 1 calc R . .
C7 C 1.05181(11) 0.75880(6) 0.88244(8) 0.0216(3) Uani 1 1 d . . .
H7 H 0.6779 0.9194 0.6744 0.054 Uiso 1 1 calc R . .
C8 C 0.67654(15) 0.93632(9) 0.72928(11) 0.0453(4) Uani 1 1 d . . .
C9 C 0.99562(12) 0.74770(7) 0.95583(8) 0.0245(3) Uani 1 1 d . . .
C10 C 1.00415(13) 0.68806(7) 0.99419(9) 0.0297(3) Uani 1 1 d . . .
H10 H 0.9670 0.6810 1.0437 0.036 Uiso 1 1 calc R . .
C11 C 1.06568(14) 0.63864(7) 0.96187(9) 0.0327(3) Uani 1 1 d . . .
H11 H 1.0692 0.5979 0.9880 0.039 Uiso 1 1 calc R . .
C12 C 1.12151(13) 0.64972(7) 0.89118(9) 0.0293(3) Uani 1 1 d . . .
H12 H 1.1636 0.6159 0.8689 0.035 Uiso 1 1 calc R . .
C13 C 1.11814(12) 0.70899(7) 0.85143(8) 0.0252(3) Uani 1 1 d . . .
C14 C 0.92315(13) 0.79929(7) 0.99200(9) 0.0317(3) Uani 1 1 d . . .
H14 H 0.9301 0.8389 0.9580 0.038 Uiso 1 1 calc R . .
C15 C 0.96482(16) 0.81502(10) 1.08303(11) 0.0491(5) Uani 1 1 d . . .
H15A H 0.9156 0.8481 1.1041 0.074 Uiso 1 1 calc R . .
H15B H 1.0440 0.8306 1.0858 0.074 Uiso 1 1 calc R . .
H15C H 0.9615 0.7765 1.1175 0.074 Uiso 1 1 calc R . .
C16 C 0.79700(15) 0.78112(10) 0.98714(12) 0.0502(5) Uani 1 1 d . . .
H16A H 0.7535 0.8155 1.0111 0.075 Uiso 1 1 calc R . .
H16B H 0.7880 0.7416 1.0188 0.075 Uiso 1 1 calc R . .
H16C H 0.7681 0.7745 0.9284 0.075 Uiso 1 1 calc R . .
C17 C 1.18435(13) 0.71760(7) 0.77464(9) 0.0290(3) Uani 1 1 d . . .
H17 H 1.1796 0.7638 0.7585 0.035 Uiso 1 1 calc R . .
C18 C 1.13240(15) 0.67880(9) 0.69972(10) 0.0393(4) Uani 1 1 d . . .
H18A H 1.1772 0.6857 0.6517 0.059 Uiso 1 1 calc R . .
H18B H 1.0531 0.6925 0.6851 0.059 Uiso 1 1 calc R . .
H18C H 1.1336 0.6333 0.7143 0.059 Uiso 1 1 calc R . .
C19 C 1.31090(14) 0.70118(9) 0.79445(11) 0.0394(4) Uani 1 1 d . . .
H19A H 1.3514 0.7073 0.7441 0.059 Uiso 1 1 calc R . .
H19B H 1.3182 0.6565 0.8126 0.059 Uiso 1 1 calc R . .
H19C H 1.3443 0.7292 0.8393 0.059 Uiso 1 1 calc R . .
C20 C 0.74576(15) 0.94037(8) 0.87157(11) 0.0406(4) Uani 1 1 d . . .
C21 C 0.83622(14) 0.80313(8) 0.58351(10) 0.0380(4) Uani 1 1 d . . .
H21A H 0.7754 0.8238 0.6120 0.057 Uiso 1 1 calc R . .
H21B H 0.8655 0.7661 0.6163 0.057 Uiso 1 1 calc R . .
H21C H 0.8053 0.7890 0.5277 0.057 Uiso 1 1 calc R . .
C22 C 0.88101(16) 0.90769(8) 0.52443(10) 0.0408(4) Uani 1 1 d . . .
H22A H 0.9406 0.9396 0.5174 0.061 Uiso 1 1 calc R . .
H22B H 0.8203 0.9269 0.5544 0.061 Uiso 1 1 calc R . .
H22C H 0.8487 0.8929 0.4692 0.061 Uiso 1 1 calc R . .
C23 C 1.02682(16) 0.81710(8) 0.53057(10) 0.0407(4) Uani 1 1 d . . .
H23A H 1.0900 0.8469 0.5243 0.061 Uiso 1 1 calc R . .
H23B H 0.9948 0.8027 0.4751 0.061 Uiso 1 1 calc R . .
H23C H 1.0555 0.7802 0.5638 0.061 Uiso 1 1 calc R . .
C24 C 0.59101(17) 1.00905(9) 0.82089(14) 0.0539(5) Uani 1 1 d . . .
C25 C 1.06798(15) 0.98388(7) 0.89606(9) 0.0365(4) Uani 1 1 d . . .
H25A H 0.9926 0.9642 0.8994 0.055 Uiso 1 1 calc R . .
H25B H 1.0674 1.0274 0.9187 0.055 Uiso 1 1 calc R . .
H25C H 1.1265 0.9585 0.9287 0.055 Uiso 1 1 calc R . .
C26 C 1.00023(15) 1.02729(7) 0.75837(10) 0.0369(4) Uani 1 1 d . . .
H26A H 0.9259 1.0063 0.7616 0.055 Uiso 1 1 calc R . .
H26B H 1.0150 1.0322 0.6994 0.055 Uiso 1 1 calc R . .
H26C H 0.9992 1.0694 0.7850 0.055 Uiso 1 1 calc R . .
C27 C 1.21310(14) 1.01743(8) 0.80092(11) 0.0387(4) Uani 1 1 d . . .
H27A H 1.2718 0.9903 0.8304 0.058 Uiso 1 1 calc R . .
H27B H 1.2133 1.0594 0.8280 0.058 Uiso 1 1 calc R . .
H27C H 1.2296 1.0225 0.7424 0.058 Uiso 1 1 calc R . .
C28 C 0.59641(16) 0.98316(9) 0.74203(13) 0.0522(5) Uani 1 1 d . . .
C29 C 1.24967(14) 0.85682(7) 0.96969(9) 0.0336(3) Uani 1 1 d . . .
H29 H 1.1826 0.8524 0.9984 0.040 Uiso 1 1 calc R . .
C30 C 1.35607(16) 0.85748(8) 1.01575(11) 0.0425(4) Uani 1 1 d . . .
H30 H 1.3607 0.8542 1.0751 0.051 Uiso 1 1 calc R . .
C31 C 1.45479(15) 0.86280(8) 0.97570(12) 0.0448(4) Uani 1 1 d . . .
H31 H 1.5275 0.8640 1.0072 0.054 Uiso 1 1 calc R . .
C32 C 1.44699(15) 0.86642(8) 0.88907(12) 0.0429(4) Uani 1 1 d . . .
H32 H 1.5146 0.8689 0.8606 0.051 Uiso 1 1 calc R . .
C33 C 1.34016(13) 0.86646(8) 0.84396(10) 0.0340(3) Uani 1 1 d . . .
H33 H 1.3362 0.8693 0.7846 0.041 Uiso 1 1 calc R . .
C34 C 0.66641(16) 0.98728(9) 0.88612(13) 0.0503(5) Uani 1 1 d . . .
H34A H 1.1292 0.9895 0.6366 0.036 Uiso 1 1 calc R . .
H34B H 1.0894 0.9384 0.5657 0.036 Uiso 1 1 calc R . .
C35 C 1.25091(14) 0.91913(8) 0.62395(9) 0.0339(3) Uani 1 1 d . . .
H35A H 1.2912 0.9266 0.6801 0.041 Uiso 1 1 calc R . .
H35B H 1.2500 0.8725 0.6134 0.041 Uiso 1 1 calc R . .
C36 C 1.31651(15) 0.95234(8) 0.55795(10) 0.0407(4) Uani 1 1 d . . .
H36A H 1.3091 0.9991 0.5648 0.049 Uiso 1 1 calc R . .
H36B H 1.3988 0.9415 0.5686 0.049 Uiso 1 1 calc R . .
C37 C 1.27660(17) 0.93493(9) 0.46775(11) 0.0475(5) Uani 1 1 d . . .
H37A H 1.3224 0.9583 0.4296 0.071 Uiso 1 1 calc R . .
H37B H 1.1956 0.9463 0.4560 0.071 Uiso 1 1 calc R . .
H37C H 1.2861 0.8889 0.4596 0.071 Uiso 1 1 calc R . .
C38 C 0.83058(13) 0.69061(7) 0.77344(10) 0.0345(4) Uani 1 1 d . . .
H38A H 0.8674 0.6802 0.8299 0.041 Uiso 1 1 calc R . .
H38B H 0.8867 0.6832 0.7318 0.041 Uiso 1 1 calc R . .
C39 C 0.72576(14) 0.65015(8) 0.75363(11) 0.0401(4) Uani 1 1 d . . .
H39A H 0.7332 0.6083 0.7824 0.048 Uiso 1 1 calc R . .
H39B H 0.7103 0.6432 0.6925 0.048 Uiso 1 1 calc R . .
C40 C 0.63263(14) 0.69100(8) 0.78779(11) 0.0414(4) Uani 1 1 d . . .
H40A H 0.5557 0.6798 0.7610 0.050 Uiso 1 1 calc R . .
H40B H 0.6329 0.6864 0.8493 0.050 Uiso 1 1 calc R . .
C41 C 0.66713(14) 0.75727(9) 0.76417(13) 0.0455(4) Uani 1 1 d . . .
H41A H 0.6355 0.7677 0.7063 0.055 Uiso 1 1 calc R . .
H41B H 0.6389 0.7892 0.8030 0.055 Uiso 1 1 calc R . .
B1 B 1.11520(14) 0.86310(7) 0.83055(9) 0.0232(3) Uani 1 1 d . . .

loop_
_atom_site_aniso_label
_atom_site_aniso_U_11
_atom_site_aniso_U_22
_atom_site_aniso_U_33
_atom_site_aniso_U_23
_atom_site_aniso_U_13
_atom_site_aniso_U_12
Mg1 0.0221(3) 0.0300(3) 0.0273(3) 0.00226(19) 0.00075(19) 0.00137(19)
O1 0.0235(6) 0.0362(6) 0.0429(6) 0.0011(5) 0.0002(4) -0.0041(4)
N1 0.0211(6) 0.0245(6) 0.0216(6) 0.0006(4) 0.0024(4) 0.0016(5)
N2 0.0285(7) 0.0272(6) 0.0225(6) -0.0003(5) -0.0004(5) 0.0030(5)
N3 0.0292(7) 0.0205(6) 0.0227(6) 0.0000(4) 0.0010(5) -0.0001(5)
C1 0.0281(8) 0.0234(7) 0.0242(7) 0.0030(5) 0.0022(5) 0.0048(6)
C2 0.0238(8) 0.0316(8) 0.0461(9) 0.0022(6) 0.0066(6) 0.0012(6)
C3 0.0349(9) 0.0330(8) 0.0226(7) 0.0007(6) -0.0032(6) 0.0013(6)
C4 0.0343(8) 0.0304(7) 0.0259(7) 0.0047(6) 0.0041(6) -0.0001(6)
C5 0.0343(8) 0.0215(7) 0.0326(7) -0.0025(6) 0.0018(6) 0.0002(6)
C6 0.0259(8) 0.0226(7) 0.0296(7) 0.0027(5) -0.0016(6) -0.0024(6)
C7 0.0184(7) 0.0246(7) 0.0213(6) 0.0004(5) -0.0013(5) -0.0017(5)
C8 0.0390(10) 0.0515(11) 0.0456(10) 0.0054(8) 0.0044(8) 0.0097(8)
C9 0.0229(7) 0.0289(7) 0.0214(6) -0.0012(5) 0.0009(5) -0.0017(5)
C10 0.0300(8) 0.0329(8) 0.0266(7) 0.0044(6) 0.0047(6) -0.0025(6)
C11 0.0348(9) 0.0281(7) 0.0355(8) 0.0086(6) 0.0037(6) 0.0004(6)
C12 0.0285(8) 0.0256(7) 0.0338(8) 0.0004(6) 0.0028(6) 0.0046(6)
C13 0.0228(7) 0.0276(7) 0.0251(7) -0.0004(5) 0.0014(5) -0.0008(6)
C14 0.0372(9) 0.0315(8) 0.0278(7) 0.0020(6) 0.0107(6) 0.0031(6)
C15 0.0431(11) 0.0614(12) 0.0434(10) -0.0216(9) 0.0082(8) -0.0048(9)
C16 0.0313(9) 0.0721(13) 0.0473(10) -0.0202(9) 0.0036(7) 0.0092(9)
C17 0.0289(8) 0.0304(8) 0.0287(7) 0.0002(6) 0.0084(6) 0.0039(6)
C18 0.0371(9) 0.0537(10) 0.0278(8) -0.0024(7) 0.0063(7) 0.0058(8)
C19 0.0279(8) 0.0506(10) 0.0409(9) -0.0006(7) 0.0088(7) 0.0021(7)
C20 0.0330(9) 0.0360(9) 0.0523(10) -0.0027(7) 0.0014(7) 0.0009(7)
C21 0.0445(10) 0.0380(9) 0.0300(8) -0.0003(6) -0.0058(7) -0.0064(7)
C22 0.0444(10) 0.0422(9) 0.0334(8) 0.0085(7) -0.0100(7) 0.0000(8)
C23 0.0495(11) 0.0429(9) 0.0298(8) -0.0077(7) 0.0034(7) 0.0017(8)
C24 0.0406(11) 0.0388(10) 0.0837(15) 0.0001(9) 0.0133(10) 0.0116(8)
C25 0.0466(10) 0.0309(8) 0.0317(8) -0.0065(6) 0.0030(7) 0.0016(7)
C26 0.0414(10) 0.0277(8) 0.0415(9) -0.0013(6) 0.0028(7) 0.0057(7)
C27 0.0392(10) 0.0282(8) 0.0484(9) -0.0035(7) 0.0031(7) -0.0067(7)
C28 0.0373(10) 0.0507(11) 0.0680(13) 0.0150(9) 0.0014(9) 0.0127(8)
C29 0.0336(9) 0.0365(8) 0.0299(8) 0.0039(6) -0.0016(6) -0.0053(7)
C30 0.0484(11) 0.0405(9) 0.0354(9) 0.0052(7) -0.0134(7) -0.0050(8)
C31 0.0319(9) 0.0405(10) 0.0581(11) 0.0052(8) -0.0177(8) -0.0035(7)
C32 0.0273(9) 0.0424(10) 0.0586(11) 0.0052(8) 0.0018(7) -0.0013(7)
C33 0.0291(8) 0.0381(9) 0.0345(8) 0.0046(6) 0.0006(6) -0.0002(6)
C34 0.0448(11) 0.0431(10) 0.0636(12) -0.0128(9) 0.0086(9) 0.0045(8)
C35 0.0330(9) 0.0372(8) 0.0318(8) 0.0044(6) 0.0046(6) 0.0013(7)
C36 0.0395(10) 0.0416(9) 0.0429(9) 0.0012(7) 0.0149(7) -0.0023(7)
C37 0.0536(12) 0.0527(11) 0.0386(9) 0.0068(8) 0.0171(8) 0.0063(9)
C38 0.0287(8) 0.0354(9) 0.0394(9) -0.0024(6) 0.0023(6) -0.0014(6)
C39 0.0317(9) 0.0398(9) 0.0481(10) -0.0043(7) -0.0012(7) -0.0033(7)
C40 0.0295(9) 0.0494(10) 0.0452(9) -0.0025(8) 0.0034(7) -0.0095(7)
C41 0.0235(8) 0.0442(10) 0.0677(12) -0.0004(8) -0.0011(8) -0.0020(7)
B1 0.0257(8) 0.0241(8) 0.0202(7) -0.0028(6) 0.0035(6) 0.0020(6)
